data_4517662
loop_
_publ_author_name
'Uekusa, Tomoki'
'Sato, Ryonosuke'
'Yoo, Dongho'
'Kawamoto, Tadashi'
'Mori, Takehiko'

_publ_section_title
;
 Transistor Characteristics of Charge-Transfer Complexes Observed across a
 Neutral-Ionic Transition.
;
_journal_issue 21
_journal_name_full 'ACS applied materials &amp; interfaces'
_journal_page_first 24174
_journal_page_last 24183
_journal_paper_doi 10.1021/acsami.0c03898
_journal_volume 12
_journal_year 2020
_chemical_formula_moiety 'C14 H8 N4, C16 H20 N2 '
_chemical_formula_sum 'C30 H28 N6'
_chemical_formula_weight 472.59
_space_group_crystal_system orthorhombic
_space_group_IT_number 58
_space_group_name_Hall '-P 2 2n'
_space_group_name_H-M_alt 'P n n m'
_atom_sites_solution_hydrogens geom
_atom_sites_solution_primary direct
_atom_sites_solution_secondary difmap
_cell_angle_alpha 90.0000
_cell_angle_beta 90.0000
_cell_angle_gamma 90.0000
_cell_formula_units_Z 2
_cell_length_a 22.0548(5)
_cell_length_b 8.5264(2)
_cell_length_c 6.69588(17)
_cell_measurement_reflns_used 3939
_cell_measurement_temperature 274
_cell_measurement_theta_max 68.28
_cell_measurement_theta_min 4.01
_cell_volume 1259.15(5)
_computing_cell_refinement 'RAPID AUTO'
_computing_data_collection 'RAPID AUTO (Rigaku, ????)'
_computing_data_reduction 'RAPID AUTO'
_computing_molecular_graphics 'CrystalStructure 4.3'
_computing_publication_material 'CrystalStructure 4.3 (Rigaku, 2019)'
_computing_structure_refinement 'SHELXL Version 2018/3 (Sheldrick, 2008)'
_computing_structure_solution 'SHELXT Version 2018/2 (Sheldrick, 2014)'
_diffrn_ambient_temperature 274
_diffrn_detector_area_resol_mean 10.000
_diffrn_measured_fraction_theta_full 0.967
_diffrn_measured_fraction_theta_max 0.967
_diffrn_measurement_device_type 'Rigaku R-AXIS RAPID'
_diffrn_measurement_method \w
_diffrn_radiation_type 'Cu K\a'
_diffrn_radiation_wavelength 1.54187
_diffrn_reflns_av_R_equivalents 0.0445
_diffrn_reflns_av_unetI/netI 0.0454
_diffrn_reflns_Laue_measured_fraction_full 0.967
_diffrn_reflns_Laue_measured_fraction_max 0.967
_diffrn_reflns_limit_h_max 21
_diffrn_reflns_limit_h_min -26
_diffrn_reflns_limit_k_max 10
_diffrn_reflns_limit_k_min -8
_diffrn_reflns_limit_l_max 7
_diffrn_reflns_limit_l_min -7
_diffrn_reflns_number 5938
_diffrn_reflns_point_group_measured_fraction_full 0.967
_diffrn_reflns_point_group_measured_fraction_max 0.967
_diffrn_reflns_theta_full 67.686
_diffrn_reflns_theta_max 67.686
_diffrn_reflns_theta_min 4.009
_diffrn_standards_number 0
_exptl_absorpt_coefficient_mu 0.596
_exptl_absorpt_correction_T_max 0.976
_exptl_absorpt_correction_T_min 0.777
_exptl_absorpt_correction_type multi-scan
_exptl_absorpt_process_details 'ABSCOR (Rigaku, 1995)'
_exptl_crystal_colour green
_exptl_crystal_density_diffrn 1.246
_exptl_crystal_density_method 'not measured'
_exptl_crystal_description needle
_exptl_crystal_F_000 500.00
_exptl_crystal_size_max 0.200
_exptl_crystal_size_mid 0.050
_exptl_crystal_size_min 0.040
_refine_diff_density_max 0.40
_refine_diff_density_min -0.17
_refine_ls_extinction_method none
_refine_ls_goodness_of_fit_ref 0.998
_refine_ls_hydrogen_treatment constr
_refine_ls_number_parameters 116
_refine_ls_number_reflns 1202
_refine_ls_number_restraints 0
_refine_ls_R_factor_all 0.1143
_refine_ls_R_factor_gt 0.0611
_refine_ls_shift/su_max 0.000
_refine_ls_structure_factor_coef Fsqd
_refine_ls_weighting_details 'w = 1/[\s^2^(Fo^2^)+(0.1232P)^2^] where P=(Fo^2^+2Fc^2^)/3'
_refine_ls_weighting_scheme calc
_refine_ls_wR_factor_gt 0.1635
_refine_ls_wR_factor_ref 0.2204
_reflns_Friedel_coverage 0.000
_reflns_number_gt 560
_reflns_number_total 1202
_reflns_threshold_expression F^2^>2.0\s(F^2^)
_cod_data_source_file am0c03898_si_002.cif
_cod_data_source_block 20190426
_cod_depositor_comments 'Adding full bibliography for 4517662.cif.'
_cod_database_code 4517662

loop_
_space_group_symop_id
_space_group_symop_operation_xyz
1 +X,+Y,+Z
2 -X,-Y,+Z
3 1/2+X,1/2-Y,1/2-Z
4 1/2-X,1/2+Y,1/2-Z
5 -X,-Y,-Z
6 +X,+Y,-Z
7 -1/2-X,-1/2+Y,-1/2+Z
8 -1/2+X,-1/2-Y,-1/2+Z

loop_
_atom_site_label
_atom_site_type_symbol
_atom_site_fract_x
_atom_site_fract_y
_atom_site_fract_z
_atom_site_U_iso_or_equiv
_atom_site_adp_type
_atom_site_occupancy
_atom_site_site_symmetry_order
_atom_site_calc_flag
_atom_site_refinement_flags_posn
_atom_site_refinement_flags_adp
_atom_site_refinement_flags_occupancy
_atom_site_disorder_assembly
_atom_site_disorder_group
N1 N 0.21557(13) 0.8403(4) 0.500000 0.0725(12) Uani 1 2 d S T P . .
H1A H 0.225518 0.742825 0.500000 0.087 Uiso 1 2 calc R U P . .
H1B H 0.243241 0.911403 0.500000 0.087 Uiso 1 2 calc R U P . .
N2 N 0.3516(2) 0.0875(5) 0.500000 0.0947(16) Uani 1 2 d S T P . .
N3 N 0.28153(18) 0.5327(5) 0.500000 0.0877(14) Uani 1 2 d S T P . .
C1 C 0.15562(17) 0.8825(5) 0.500000 0.0549(12) Uani 1 2 d S T P . .
C2 C 0.10911(18) 0.7692(5) 0.500000 0.0533(12) Uani 1 2 d S T P . .
C3 C 0.13984(18) 1.0448(5) 0.500000 0.0571(12) Uani 1 2 d S T P . .
C4 C 0.05010(17) 0.8176(5) 0.500000 0.0529(11) Uani 1 2 d S T P . .
H4 H 0.020017 0.741227 0.500000 0.063 Uiso 1 2 calc R U P . .
C5 C 0.07979(17) 1.0853(5) 0.500000 0.0569(12) Uani 1 2 d S T P . .
H5 H 0.069995 1.191346 0.500000 0.068 Uiso 1 2 calc R U P . .
C6 C 0.03191(16) 0.9758(5) 0.500000 0.0519(11) Uani 1 2 d S T P . .
C7 C 0.1252(2) 0.5956(5) 0.500000 0.0701(14) Uani 1 2 d S T P . .
H7A H 0.088690 0.534346 0.500000 0.105 Uiso 1 2 calc R U P . .
H7B H 0.148548 0.571500 0.617063 0.105 Uiso 0.5 1 calc R U P . .
H7C H 0.148548 0.571500 0.382937 0.105 Uiso 0.5 1 calc R U P . .
C8 C 0.18922(19) 1.1687(6) 0.500000 0.0730(14) Uani 1 2 d S T P . .
H8A H 0.171062 1.270999 0.500000 0.109 Uiso 1 2 calc R U P . .
H8B H 0.213924 1.156711 0.382937 0.109 Uiso 0.5 1 calc R U P . .
H8C H 0.213924 1.156711 0.617063 0.109 Uiso 0.5 1 calc R U P . .
C9 C 0.36751(19) 0.2148(6) 0.500000 0.0633(13) Uani 1 2 d S T P . .
C10 C 0.3276(2) 0.4697(6) 0.500000 0.0642(13) Uani 1 2 d S T P . .
C11 C 0.38147(17) 0.3786(5) 0.500000 0.0585(13) Uani 1 2 d S T P . .
C12 C 0.43996(16) 0.4398(5) 0.500000 0.0503(11) Uani 1 2 d S T P A .
C13 C 0.49180(17) 0.3367(5) 0.500000 0.0599(13) Uani 1 2 d S T P . .
H13 H 0.485923 0.228732 0.500000 0.072 Uiso 0.589(7) 2 calc R U P A 1
C15A C 0.5967(3) 0.2617(9) 0.500000 0.075(3) Uani 0.589(7) 2 d S T P A 1
H15A H 0.576571 0.161891 0.500000 0.113 Uiso 0.589(7) 2 calc R U P A 1
H15B H 0.621597 0.270468 0.617063 0.113 Uiso 0.294(4) 1 calc R U P A 1
H15C H 0.621597 0.270468 0.382937 0.113 Uiso 0.294(4) 1 calc R U P A 1
C15B C 0.4921(4) 0.1541(10) 0.500000 0.059(3) Uani 0.411(7) 2 d S T P A 2
H15D H 0.451130 0.116087 0.500000 0.089 Uiso 0.411(7) 2 calc R U P A 2
H15E H 0.512687 0.116779 0.382937 0.089 Uiso 0.206(4) 1 calc R U P A 2
H15F H 0.512688 0.116779 0.617063 0.089 Uiso 0.206(4) 1 calc R U P A 2
C14 C 0.54872(18) 0.3948(5) 0.500000 0.0560(12) Uani 1 2 d S T P A .
H14 H 0.581369 0.325824 0.500000 0.067 Uiso 0.411(7) 2 calc R U P A 2

loop_
_atom_site_aniso_label
_atom_site_aniso_U_11
_atom_site_aniso_U_22
_atom_site_aniso_U_33
_atom_site_aniso_U_23
_atom_site_aniso_U_13
_atom_site_aniso_U_12
N1 0.040(2) 0.071(3) 0.107(3) 0.000 0.000 0.0141(18)
N2 0.111(4) 0.062(3) 0.111(4) 0.000 0.000 -0.006(3)
N3 0.062(3) 0.085(3) 0.116(4) 0.000 0.000 0.018(2)
C1 0.038(2) 0.055(3) 0.071(3) 0.000 0.000 0.006(2)
C2 0.045(2) 0.051(3) 0.063(3) 0.000 0.000 0.008(2)
C3 0.040(2) 0.056(3) 0.075(3) 0.000 0.000 -0.001(2)
C4 0.043(2) 0.047(2) 0.069(3) 0.000 0.000 0.0089(19)
C5 0.040(2) 0.048(2) 0.083(3) 0.000 0.000 0.0051(19)
C6 0.037(2) 0.058(3) 0.060(3) 0.000 0.000 0.0074(19)
C7 0.063(3) 0.055(3) 0.092(4) 0.000 0.000 0.014(2)
C8 0.048(3) 0.070(3) 0.101(4) 0.000 0.000 -0.002(2)
C9 0.055(3) 0.061(3) 0.074(3) 0.000 0.000 0.001(2)
C10 0.049(3) 0.065(3) 0.078(3) 0.000 0.000 0.002(2)
C11 0.039(2) 0.064(3) 0.072(3) 0.000 0.000 0.003(2)
C12 0.036(2) 0.053(3) 0.062(3) 0.000 0.000 0.0030(18)
C13 0.042(2) 0.056(3) 0.081(3) 0.000 0.000 0.003(2)
C15A 0.053(5) 0.066(5) 0.108(7) 0.000 0.000 0.012(4)
C15B 0.049(6) 0.034(6) 0.096(9) 0.000 0.000 0.000(4)
C14 0.044(2) 0.057(3) 0.067(3) 0.000 0.000 0.013(2)

loop_
_atom_type_symbol
_atom_type_description
_atom_type_scat_dispersion_real
_atom_type_scat_dispersion_imag
_atom_type_scat_source
C C 0.0181 0.0091
;
International Tables for Crystallography
(Vol. C, Tables 4.2.6.8 and 6.1.1.4)
;
H H 0.0000 0.0000
;
International Tables for Crystallography
(Vol. C, Table 6.1.1.4)
;
N N 0.0311 0.0180
;
International Tables for Crystallography
(Vol. C, Tables 4.2.6.8 and 6.1.1.4)
;

loop_
_geom_angle_atom_site_label_1
_geom_angle_atom_site_label_2
_geom_angle_atom_site_label_3
_geom_angle
_geom_angle_site_symmetry_1
_geom_angle_site_symmetry_3
_geom_angle_publ_flag
C1 N1 H1A 120.0 . . ?
C1 N1 H1B 120.0 . . ?
H1A N1 H1B 120.0 . . ?
N1 C1 C2 121.5(4) . . ?
N1 C1 C3 119.3(4) . . ?
C2 C1 C3 119.2(4) . . ?
C4 C2 C1 119.1(4) . . ?
C4 C2 C7 121.1(4) . . ?
C1 C2 C7 119.8(4) . . ?
C5 C3 C1 118.7(4) . . ?
C5 C3 C8 121.3(4) . . ?
C1 C3 C8 120.0(4) . . ?
C2 C4 C6 124.2(4) . . ?
C2 C4 H4 117.9 . . ?
C6 C4 H4 117.9 . . ?
C3 C5 C6 123.9(4) . . ?
C3 C5 H5 118.0 . . ?
C6 C5 H5 118.0 . . ?
C4 C6 C5 114.9(3) . . ?
C4 C6 C6 122.9(5) . 5_576 ?
C5 C6 C6 122.2(5) . 5_576 ?
C2 C7 H7A 109.5 . . ?
C2 C7 H7B 109.5 . . ?
H7A C7 H7B 109.5 . . ?
C2 C7 H7C 109.5 . . ?
H7A C7 H7C 109.5 . . ?
H7B C7 H7C 109.5 . . ?
C3 C8 H8A 109.5 . . ?
C3 C8 H8B 109.5 . . ?
H8A C8 H8B 109.5 . . ?
C3 C8 H8C 109.5 . . ?
H8A C8 H8C 109.5 . . ?
H8B C8 H8C 109.5 . . ?
N2 C9 C11 174.5(5) . . ?
N3 C10 C11 174.6(5) . . ?
C12 C11 C10 124.8(4) . . ?
C12 C11 C9 124.5(4) . . ?
C10 C11 C9 110.8(4) . . ?
C11 C12 C14 122.1(4) . 5_666 ?
C11 C12 C13 120.4(4) . . ?
C14 C12 C13 117.5(3) 5_666 . ?
C14 C13 C12 120.9(4) . . ?
C14 C13 C15B 111.3(5) . . ?
C12 C13 C15B 127.8(5) . . ?
C14 C13 H13 119.5 . . ?
C12 C13 H13 119.5 . . ?
C14 C15A H15A 109.5 . . ?
C14 C15A H15B 109.5 . . ?
H15A C15A H15B 109.5 . . ?
C14 C15A H15C 109.5 . . ?
H15A C15A H15C 109.5 . . ?
H15B C15A H15C 109.5 . . ?
C13 C15B H15D 109.5 . . ?
C13 C15B H15E 109.5 . . ?
H15D C15B H15E 109.5 . . ?
C13 C15B H15F 109.5 . . ?
H15D C15B H15F 109.5 . . ?
H15E C15B H15F 109.5 . . ?
C13 C14 C12 121.6(4) . 5_666 ?
C13 C14 C15A 111.5(5) . . ?
C12 C14 C15A 127.0(4) 5_666 . ?
C13 C14 H14 119.2 . . ?
C12 C14 H14 119.2 5_666 . ?

loop_
_geom_bond_atom_site_label_1
_geom_bond_atom_site_label_2
_geom_bond_distance
_geom_bond_site_symmetry_2
_geom_bond_publ_flag
N1 C1 1.370(4) . ?
N1 H1A 0.8600 . ?
N1 H1B 0.8600 . ?
N2 C9 1.140(6) . ?
N3 C10 1.150(5) . ?
C1 C2 1.409(5) . ?
C1 C3 1.427(5) . ?
C2 C4 1.365(5) . ?
C2 C7 1.522(5) . ?
C3 C5 1.369(5) . ?
C3 C8 1.517(6) . ?
C4 C6 1.407(5) . ?
C4 H4 0.9300 . ?
C5 C6 1.410(5) . ?
C5 H5 0.9300 . ?
C6 C6 1.467(7) 5_576 ?
C7 H7A 0.9600 . ?
C7 H7B 0.9600 . ?
C7 H7C 0.9600 . ?
C8 H8A 0.9600 . ?
C8 H8B 0.9600 . ?
C8 H8C 0.9600 . ?
C9 C11 1.430(6) . ?
C10 C11 1.419(6) . ?
C11 C12 1.392(5) . ?
C12 C14 1.431(5) 5_666 ?
C12 C13 1.442(5) . ?
C13 C14 1.350(5) . ?
C13 C15B 1.557(9) . ?
C13 H13 0.9300 . ?
C15A C14 1.552(8) . ?
C15A H15A 0.9600 . ?
C15A H15B 0.9600 . ?
C15A H15C 0.9600 . ?
C15B H15D 0.9600 . ?
C15B H15E 0.9600 . ?
C15B H15F 0.9600 . ?
C14 H14 0.9300 . ?

loop_
_geom_hbond_atom_site_label_D
_geom_hbond_atom_site_label_H
_geom_hbond_atom_site_label_A
_geom_hbond_site_symmetry_D
_geom_hbond_site_symmetry_H
_geom_hbond_site_symmetry_A
_geom_hbond_distance_DA
_geom_hbond_distance_DH
_geom_hbond_distance_HA
_geom_hbond_angle_DHA
_geom_hbond_publ_flag
N1 H1A N3 . . . 2.999(5) 0.860 2.176 160.2 no

loop_
_geom_torsion_atom_site_label_1
_geom_torsion_atom_site_label_2
_geom_torsion_atom_site_label_3
_geom_torsion_atom_site_label_4
_geom_torsion
_geom_torsion_site_symmetry_1
_geom_torsion_site_symmetry_2
_geom_torsion_site_symmetry_3
_geom_torsion_site_symmetry_4
_geom_torsion_publ_flag
N1 C1 C2 C4 180.0 . . . . ?
C3 C1 C2 C4 0.0 . . . . ?
N1 C1 C2 C7 0.0 . . . . ?
C3 C1 C2 C7 180.0 . . . . ?
N1 C1 C3 C5 180.0 . . . . ?
C2 C1 C3 C5 0.0 . . . . ?
N1 C1 C3 C8 0.0 . . . . ?
C2 C1 C3 C8 180.0 . . . . ?
C1 C2 C4 C6 0.0 . . . . ?
C7 C2 C4 C6 180.0 . . . . ?
C1 C3 C5 C6 0.0 . . . . ?
C8 C3 C5 C6 180.0 . . . . ?
C2 C4 C6 C5 0.0 . . . . ?
C2 C4 C6 C6 180.0 . . . 5_576 ?
C3 C5 C6 C4 0.0 . . . . ?
C3 C5 C6 C6 180.0 . . . 5_576 ?
C10 C11 C12 C14 0.0 . . . 5_666 ?
C9 C11 C12 C14 180.0 . . . 5_666 ?
C10 C11 C12 C13 180.0 . . . . ?
C9 C11 C12 C13 0.0 . . . . ?
C11 C12 C13 C14 180.0 . . . . ?
C14 C12 C13 C14 0.0 5_666 . . . ?
C11 C12 C13 C15B 0.0 . . . . ?
C14 C12 C13 C15B 180.0 5_666 . . . ?
C12 C13 C14 C12 0.0 . . . 5_666 ?
C15B C13 C14 C12 180.0 . . . 5_666 ?
C12 C13 C14 C15A 180.0 . . . . ?
